data_4031270
loop_
_publ_author_name
'Uhl, W.'
'Abel, T.'
'Grimme, S.'
'Hepp, A.'
'Steinmetz, M.'

_publ_section_title
;
 Different reactivity patterns in the reaction of the homologous
 trimethylelement compounds E Me3 (E = Al, Ga, In) with methylhydrazine
;
_journal_name_full 'European Journal of Inorganic Chemistry'
_journal_page_first 543
_journal_page_last 551
_journal_volume 2008
_journal_year 2008
_chemical_formula_sum 'C11 H38 In4 N6'
_chemical_name_systematic '((C H3)2 In)4 (N2 H2 (C H3))2 (N2 H (C H3))'
_space_group_IT_number 14
_symmetry_space_group_name_Hall '-P 2yn'
_symmetry_space_group_name_H-M 'P 1 21/n 1'
_cell_angle_alpha 90
_cell_angle_beta 91.919
_cell_angle_gamma 90
_cell_formula_units_Z 4
_cell_length_a 10.1564
_cell_length_b 20.4768
_cell_length_c 11.3773
_cell_volume 2364.817
_citation_journal_id_ASTM EJICFO
_cod_data_source_file Uhl_EJICFO_2008_1490.cif
_cod_data_source_block C11H38In4N6
_cod_original_sg_symbol_Hall '-P 2ybc (x-z,y,z)'
_cod_database_code 4031270

loop_
_symmetry_equiv_pos_as_xyz
x,y,z
-x+1/2,y+1/2,-z+1/2
-x,-y,-z
x-1/2,-y-1/2,z-1/2

loop_
_atom_site_label
_atom_site_type_symbol
_atom_site_fract_x
_atom_site_fract_y
_atom_site_fract_z
_atom_site_occupancy
_atom_site_U_iso_or_equiv
H18 H+1 0.4483 0.3199 0.5151 1 0.0
H34 H+1 0.678 0.2147 0.457 1 0.0
In1 In+3 0.29928 0.06332 0.121288 1 0.0
N3 N-2 0.3264 0.15026 0.3417 1 0.0
H35 H+1 0.755 0.099 0.472 1 0.0
C7 C-4 0.7419 0.0616 0.2416 1 0.0
H17 H+1 0.387 0.3019 0.391 1 0.0
H14 H+1 0.3895 0.087 0.6405 1 0.0
C6 C-4 0.3828 0.294 0.4739 1 0.0
H27 H-1 -0.0458 -0.0226 0.1116 1 0.0
H10 H+1 -0.0743 0.2116 0.2859 1 0.0
H36 H-1 0.7893 0.1857 0.6165 1 0.0
H11 H+1 0.0536 0.2315 0.2214 1 0.0
H24 H+1 0.5588 0.2219 0.0865 1 0.0
H25 H+1 0.043 0.074 0.157 1 0.0
N5 N-2 0.6213 0.17129 0.4511 1 0.0
C1 C-4 0.3755 -0.0343 0.0945 1 0.0
H21 H+1 0.8037 0.0609 0.3073 1 0.0
H38 H-1 0.6659 0.1595 0.6808 1 0.0
H12 H+1 0.0353 0.2527 0.3522 1 0.0
H33 H-1 0.3216 0.0287 0.3883 1 0.0
H7 H+1 0.0619 0.1142 0.5774 1 0.0
H26 H+1 0.03 -0.008 0.288 1 0.0
In3 In+3 0.41925 0.191862 0.50924 1 0.0
N6 N-2 0.6862 0.12062 0.5227 1 0.0
H5 H+1 0.2458 0.184 0.0535 1 0.0
H8 H+1 0.1271 0.0496 0.5336 1 0.0
N2 N-2 0.0764 -0.00605 0.2489 1 0.0
H20 H+1 0.6955 0.0208 0.2372 1 0.0
C10 C+4 0.4094 0.04267 0.3723 1 0.0
C8 C-4 0.5765 0.2311 0.1683 1 0.0
C9 C+4 0.0217 -0.04648 0.1542 1 0.0
C4 C-4 0.0189 0.2188 0.2954 1 0.0
C3 C-4 0.0629 0.0828 0.5148 1 0.0
In2 In+3 0.11279 0.130495 0.35472 1 0.0
H1 H+1 0.3421 -0.051 0.0205 1 0.0
C11 C+4 0.7376 0.1477 0.6323 1 0.0
H3 H+1 0.47 -0.0329 0.0943 1 0.0
N1 N-2 0.1068 0.05952 0.2075 1 0.0
H32 H-1 0.4574 0.007 0.3397 1 0.0
H6 H+1 0.2176 0.1384 -0.0551 1 0.0
H22 H+1 0.6552 0.2569 0.1767 1 0.0
In4 In+3 0.60292 0.140214 0.26389 1 0.0
H13 H+1 0.4316 0.1444 0.7249 1 0.0
H2 H+1 0.3483 -0.0623 0.1569 1 0.0
C2 C-4 0.2784 0.148 0.009 1 0.0
H28 H-1 -0.0154 -0.0854 0.1866 1 0.0
C5 C-4 0.3752 0.1321 0.6591 1 0.0
H16 H+1 0.297 0.3056 0.5001 1 0.0
H15 H+1 0.2849 0.1384 0.6788 1 0.0
H23 H+1 0.5039 0.2548 0.1992 1 0.0
H37 H-1 0.7918 0.1157 0.6724 1 0.0
H9 H+1 -0.0226 0.0631 0.5053 1 0.0
H4 H+1 0.3625 0.1592 -0.0213 1 0.0
H30 H+1 0.33 0.189 0.294 1 0.0
N4 N-2 0.4037 0.09772 0.2869 1 0.0
H29 H-1 0.0901 -0.0581 0.102 1 0.0
H19 H+1 0.7882 0.0683 0.1704 1 0.0
H31 H-1 0.453 0.0568 0.444 1 0.0
